data_4083641
loop_
_publ_author_name
'Sun, Wen-Hua'
'Hao, Peng'
'Zhang, Shu'
'Shi, Qisong'
'Zuo, Weiwei'
'Tang, Xiubo'
'Lu, Xiaoming'

_publ_section_title
;
 Iron(II) and Cobalt(II) 2-(Benzimidazolyl)-6-(1-(arylimino)ethyl)pyridyl
 Complexes as Catalysts for Ethylene Oligomerization and Polymerization
;
_journal_issue 10
_journal_name_full Organometallics
_journal_page_first 2720
_journal_paper_doi 10.1021/om0700819
_journal_volume 26
_journal_year 2007
_chemical_formula_sum 'C21 H16 Cl4 Fe N4 O0'
_chemical_formula_weight 522.03
_chemical_name_systematic
;
{(E)-2,6-dichloro-N-(1-(6-(1-methyl-1H-benzo[d]imidazol-2-yl)
pyridin-2-yl)ethylidene)benzenamine}chloroiron 
;
_space_group_IT_number 14
_symmetry_cell_setting monoclinic
_symmetry_space_group_name_Hall '-P 2ybc'
_symmetry_space_group_name_H-M 'P 1 21/c 1'
_atom_sites_solution_hydrogens geom
_atom_sites_solution_primary direct
_atom_sites_solution_secondary difmap
_audit_creation_method SHELXL-97
_cell_angle_alpha 90.00
_cell_angle_beta 97.857(2)
_cell_angle_gamma 90.00
_cell_formula_units_Z 4
_cell_length_a 10.2210(3)
_cell_length_b 15.1437(4)
_cell_length_c 14.1708(4)
_cell_measurement_reflns_used 750
_cell_measurement_temperature 293(2)
_cell_measurement_theta_max 28.34
_cell_measurement_theta_min 1.98
_cell_volume 2172.82(11)
_computing_cell_refinement 'Siemens SMART & SAINT'
_computing_data_collection 'Siemens SMART'
_computing_data_reduction 'Siemens XPREP'
_computing_molecular_graphics 'Bruker SHELXTL'
_computing_publication_material 'Bruker SHELXTL'
_computing_structure_refinement 'Siemens SHELXTL'
_computing_structure_solution 'Siemens SHELXTL'
_diffrn_ambient_temperature 293(2)
_diffrn_measured_fraction_theta_full 0.997
_diffrn_measured_fraction_theta_max 0.997
_diffrn_measurement_device_type 'Bruker P4'
_diffrn_measurement_method '\w scans'
_diffrn_radiation_monochromator graphite
_diffrn_radiation_source 'fine-focus sealed tube'
_diffrn_radiation_type MoK\a
_diffrn_radiation_wavelength 0.71073
_diffrn_reflns_av_R_equivalents 0.0448
_diffrn_reflns_av_sigmaI/netI 0.0598
_diffrn_reflns_limit_h_max 13
_diffrn_reflns_limit_h_min -13
_diffrn_reflns_limit_k_max 20
_diffrn_reflns_limit_k_min -20
_diffrn_reflns_limit_l_max 18
_diffrn_reflns_limit_l_min -18
_diffrn_reflns_number 21486
_diffrn_reflns_theta_full 28.34
_diffrn_reflns_theta_max 28.34
_diffrn_reflns_theta_min 1.98
_diffrn_standards_decay_% none
_diffrn_standards_interval_count none
_diffrn_standards_interval_time none
_diffrn_standards_number none
_exptl_absorpt_coefficient_mu 1.202
_exptl_absorpt_correction_T_max 0.8892
_exptl_absorpt_correction_T_min 0.7143
_exptl_absorpt_correction_type empirical
_exptl_absorpt_process_details 'SADABS (Sheldrick, 1996)'
_exptl_crystal_colour blue
_exptl_crystal_density_diffrn 1.596
_exptl_crystal_density_method 'not measured'
_exptl_crystal_description block
_exptl_crystal_F_000 1056
_exptl_crystal_size_max 0.30
_exptl_crystal_size_mid 0.20
_exptl_crystal_size_min 0.10
_refine_diff_density_max 0.374
_refine_diff_density_min -0.432
_refine_diff_density_rms 0.065
_refine_ls_extinction_method none
_refine_ls_goodness_of_fit_ref 1.058
_refine_ls_hydrogen_treatment constr
_refine_ls_matrix_type full
_refine_ls_number_parameters 271
_refine_ls_number_reflns 5404
_refine_ls_number_restraints 0
_refine_ls_restrained_S_all 1.058
_refine_ls_R_factor_gt 0.0434
_refine_ls_shift/su_max 0.001
_refine_ls_shift/su_mean 0.000
_refine_ls_structure_factor_coef Fsqd
_refine_ls_weighting_details 'calc w=1/[\s^2^(Fo^2^)+(0.0570P)^2^+0.0063P] where P=(Fo^2^+2Fc^2^)/3'
_refine_ls_weighting_scheme calc
_refine_ls_wR_factor_gt 0.1094
_refine_ls_wR_factor_ref 0.1234
_reflns_number_gt 3406
_reflns_number_total 5404
_reflns_threshold_expression >2sigma(I)
_cod_data_source_file om0700819si20070128_084704.cif
_cod_data_source_block 10a
_cod_depositor_comments
;
The following automatic conversions were performed:

'_symmetry_cell_setting' value 'Monoclinic' changed to 'monoclinic'
according to
/usr/data/users/saulius/automatic-downloads/retrospective/ACS/lib/dictionaries/cif_core.dic
dictionary named 'cif_core.dic' version 2.4.2 from 2011-04-26.

Automatic conversion script
Id: cif_fix_values 2281 2013-09-26 08:29:07Z andrius 
;
_cod_original_sg_symbol_H-M P2(1)/c
_cod_database_code 4083641
_refine_ls_r_factor_ref 0.0803

loop_
_symmetry_equiv_pos_as_xyz
'x, y, z'
'-x, y+1/2, -z+1/2'
'-x, -y, -z'
'x, -y-1/2, z-1/2'

loop_
_atom_site_label
_atom_site_type_symbol
_atom_site_fract_x
_atom_site_fract_y
_atom_site_fract_z
_atom_site_U_iso_or_equiv
_atom_site_adp_type
_atom_site_occupancy
_atom_site_symmetry_multiplicity
_atom_site_calc_flag
_atom_site_refinement_flags
Fe1 Fe 0.67305(3) 0.07905(3) 0.25186(3) 0.04067(13) Uani 1 1 d .
Cl4 Cl 1.06330(9) 0.13370(9) 0.16635(6) 0.0939(4) Uani 1 1 d .
Cl2 Cl 0.55527(7) 0.10071(5) 0.37873(5) 0.0587(2) Uani 1 1 d .
N4 N 0.3409(2) 0.11404(15) 0.04159(15) 0.0437(5) Uani 1 1 d .
Cl1 Cl 0.78808(8) -0.05097(5) 0.25829(6) 0.0648(2) Uani 1 1 d .
N2 N 0.63322(19) 0.20407(13) 0.18394(14) 0.0380(5) Uani 1 1 d .
Cl3 Cl 0.87344(8) 0.15117(6) 0.50257(5) 0.0629(2) Uani 1 1 d .
C16 C 0.9984(3) 0.12456(17) 0.43655(19) 0.0455(6) Uani 1 1 d .
C15 C 0.9776(2) 0.13849(18) 0.33930(19) 0.0436(6) Uani 1 1 d .
N3 N 0.85370(19) 0.16757(15) 0.29007(15) 0.0422(5) Uani 1 1 d .
C7 C 0.4511(2) 0.13075(18) 0.10419(18) 0.0410(6) Uani 1 1 d .
N1 N 0.50508(19) 0.05809(14) 0.14443(14) 0.0405(5) Uani 1 1 d .
C13 C 0.8399(2) 0.24887(19) 0.26581(18) 0.0427(6) Uani 1 1 d .
C1 C 0.4271(2) -0.01081(18) 0.10509(17) 0.0401(6) Uani 1 1 d .
C8 C 0.5153(2) 0.21607(17) 0.12918(17) 0.0394(6) Uani 1 1 d .
C6 C 0.3227(2) 0.02284(18) 0.04084(17) 0.0434(6) Uani 1 1 d .
C9 C 0.4733(3) 0.29940(19) 0.1008(2) 0.0528(7) Uani 1 1 d .
H9A H 0.3908 0.3075 0.0651 0.063 Uiso 1 1 calc R
C18 C 1.2176(3) 0.0728(2) 0.4311(3) 0.0611(8) Uani 1 1 d .
H18A H 1.2974 0.0512 0.4618 0.073 Uiso 1 1 calc R
C5 C 0.2283(3) -0.0308(2) -0.00985(19) 0.0526(7) Uani 1 1 d .
H5A H 0.1590 -0.0076 -0.0519 0.063 Uiso 1 1 calc R
C10 C 0.5539(3) 0.37061(19) 0.1254(2) 0.0562(8) Uani 1 1 d .
H10A H 0.5264 0.4273 0.1066 0.067 Uiso 1 1 calc R
C17 C 1.1163(3) 0.09090(18) 0.4822(2) 0.0547(7) Uani 1 1 d .
H17A H 1.1268 0.0806 0.5475 0.066 Uiso 1 1 calc R
C12 C 0.7118(2) 0.27255(17) 0.20830(17) 0.0399(6) Uani 1 1 d .
C11 C 0.6763(3) 0.35737(18) 0.1782(2) 0.0501(7) Uani 1 1 d .
H11A H 0.7338 0.4045 0.1933 0.060 Uiso 1 1 calc R
C19 C 1.2010(3) 0.0865(2) 0.3342(3) 0.0628(9) Uani 1 1 d .
H19A H 1.2699 0.0746 0.2995 0.075 Uiso 1 1 calc R
C21 C 0.2610(3) 0.1748(2) -0.0228(2) 0.0663(9) Uani 1 1 d .
H21A H 0.2908 0.2342 -0.0096 0.099 Uiso 1 1 calc R
H21B H 0.1700 0.1698 -0.0135 0.099 Uiso 1 1 calc R
H21C H 0.2699 0.1601 -0.0875 0.099 Uiso 1 1 calc R
C20 C 1.0829(3) 0.1177(2) 0.2888(2) 0.0570(8) Uani 1 1 d .
C2 C 0.4406(3) -0.10219(19) 0.11901(19) 0.0471(7) Uani 1 1 d .
H2A H 0.5102 -0.1258 0.1604 0.056 Uiso 1 1 calc R
C4 C 0.2425(3) -0.1204(2) 0.0055(2) 0.0569(8) Uani 1 1 d .
H4A H 0.1810 -0.1585 -0.0274 0.068 Uiso 1 1 calc R
C3 C 0.3461(3) -0.1559(2) 0.0687(2) 0.0540(7) Uani 1 1 d .
H3A H 0.3516 -0.2167 0.0770 0.065 Uiso 1 1 calc R
C14 C 0.9409(3) 0.3202(2) 0.2898(2) 0.0635(8) Uani 1 1 d .
H14A H 1.0179 0.2957 0.3271 0.095 Uiso 1 1 calc R
H14B H 0.9046 0.3657 0.3256 0.095 Uiso 1 1 calc R
H14C H 0.9649 0.3447 0.2321 0.095 Uiso 1 1 calc R

loop_
_atom_site_aniso_label
_atom_site_aniso_U_11
_atom_site_aniso_U_22
_atom_site_aniso_U_33
_atom_site_aniso_U_23
_atom_site_aniso_U_13
_atom_site_aniso_U_12
Fe1 0.0328(2) 0.0450(2) 0.0416(2) 0.00456(16) -0.00434(16) 0.00118(16)
Cl4 0.0563(5) 0.1698(11) 0.0569(5) -0.0045(6) 0.0129(4) 0.0109(6)
Cl2 0.0528(4) 0.0705(5) 0.0548(4) -0.0106(4) 0.0144(3) -0.0135(4)
N4 0.0330(11) 0.0522(13) 0.0426(12) 0.0036(10) -0.0069(10) 0.0056(10)
Cl1 0.0634(5) 0.0617(5) 0.0643(5) 0.0003(4) -0.0086(4) 0.0249(4)
N2 0.0337(11) 0.0413(12) 0.0376(11) 0.0018(9) -0.0001(9) 0.0005(9)
Cl3 0.0591(5) 0.0783(5) 0.0514(4) 0.0055(4) 0.0079(4) 0.0118(4)
C16 0.0392(14) 0.0441(15) 0.0503(16) -0.0001(12) -0.0041(12) 0.0002(12)
C15 0.0294(13) 0.0507(16) 0.0483(15) -0.0023(12) -0.0030(12) -0.0023(11)
N3 0.0303(11) 0.0535(14) 0.0413(12) 0.0018(10) -0.0012(9) -0.0005(10)
C7 0.0317(13) 0.0506(16) 0.0386(13) 0.0022(12) -0.0033(11) 0.0029(12)
N1 0.0361(11) 0.0428(12) 0.0401(11) 0.0007(9) -0.0040(9) 0.0005(10)
C13 0.0342(13) 0.0529(17) 0.0407(14) -0.0007(12) 0.0045(11) -0.0049(12)
C1 0.0301(12) 0.0517(16) 0.0376(13) 0.0004(12) 0.0010(10) -0.0017(12)
C8 0.0367(13) 0.0446(15) 0.0355(13) 0.0018(11) -0.0002(11) 0.0031(12)
C6 0.0367(14) 0.0539(17) 0.0386(13) -0.0010(12) 0.0015(11) -0.0016(13)
C9 0.0486(16) 0.0509(18) 0.0546(17) 0.0048(14) -0.0087(13) 0.0089(14)
C18 0.0377(16) 0.0567(19) 0.082(2) -0.0073(17) -0.0172(15) 0.0053(14)
C5 0.0377(14) 0.069(2) 0.0480(16) 0.0009(14) -0.0039(12) -0.0060(14)
C10 0.067(2) 0.0417(16) 0.0570(18) 0.0055(13) -0.0021(15) 0.0067(15)
C17 0.0490(17) 0.0541(18) 0.0549(17) 0.0017(14) -0.0144(14) 0.0033(14)
C12 0.0401(14) 0.0463(15) 0.0339(13) 0.0031(11) 0.0069(11) -0.0045(12)
C11 0.0565(18) 0.0428(15) 0.0502(16) 0.0008(13) 0.0041(14) -0.0062(13)
C19 0.0361(15) 0.072(2) 0.079(2) -0.0167(18) 0.0026(15) 0.0027(15)
C21 0.0558(19) 0.067(2) 0.067(2) 0.0039(17) -0.0243(16) 0.0093(16)
C20 0.0363(15) 0.079(2) 0.0545(18) -0.0061(16) 0.0031(13) 0.0014(15)
C2 0.0479(16) 0.0529(17) 0.0397(14) 0.0030(12) 0.0032(12) -0.0027(13)
C4 0.0527(18) 0.064(2) 0.0526(17) -0.0082(15) 0.0019(15) -0.0111(16)
C3 0.0603(19) 0.0517(17) 0.0512(16) -0.0045(14) 0.0117(15) -0.0079(15)
C14 0.0468(18) 0.067(2) 0.073(2) 0.0031(17) -0.0038(15) -0.0176(16)

loop_
_atom_type_symbol
_atom_type_description
_atom_type_scat_dispersion_real
_atom_type_scat_dispersion_imag
_atom_type_scat_source
C C 0.0033 0.0016 'International Tables Vol C Tables 4.2.6.8 and 6.1.1.4'
H H 0.0000 0.0000 'International Tables Vol C Tables 4.2.6.8 and 6.1.1.4'
N N 0.0061 0.0033 'International Tables Vol C Tables 4.2.6.8 and 6.1.1.4'
O O 0.0106 0.0060 'International Tables Vol C Tables 4.2.6.8 and 6.1.1.4'
Cl Cl 0.1484 0.1585 'International Tables Vol C Tables 4.2.6.8 and 6.1.1.4'
Fe Fe 0.3463 0.8444 'International Tables Vol C Tables 4.2.6.8 and 6.1.1.4'

loop_
_geom_angle_atom_site_label_1
_geom_angle_atom_site_label_2
_geom_angle_atom_site_label_3
_geom_angle
N2 Fe1 N1 74.24(8)
N2 Fe1 N3 71.65(8)
N1 Fe1 N3 142.45(8)
N2 Fe1 Cl1 147.68(6)
N1 Fe1 Cl1 104.86(6)
N3 Fe1 Cl1 95.81(6)
N2 Fe1 Cl2 97.85(6)
N1 Fe1 Cl2 96.92(6)
N3 Fe1 Cl2 102.79(6)
Cl1 Fe1 Cl2 114.14(3)
C7 N4 C6 106.7(2)
C7 N4 C21 129.2(2)
C6 N4 C21 123.8(2)
C12 N2 C8 120.2(2)
C12 N2 Fe1 120.22(16)
C8 N2 Fe1 118.48(16)
C15 C16 C17 121.9(3)
C15 C16 Cl3 118.6(2)
C17 C16 Cl3 119.5(2)
C16 C15 C20 116.6(2)
C16 C15 N3 122.6(2)
C20 C15 N3 120.6(2)
C13 N3 C15 119.0(2)
C13 N3 Fe1 116.39(17)
C15 N3 Fe1 124.61(17)
N1 C7 N4 112.7(2)
N1 C7 C8 118.7(2)
N4 C7 C8 128.6(2)
C7 N1 C1 105.7(2)
C7 N1 Fe1 115.21(17)
C1 N1 Fe1 139.02(17)
N3 C13 C12 115.8(2)
N3 C13 C14 125.7(2)
C12 C13 C14 118.5(2)
N1 C1 C6 109.5(2)
N1 C1 C2 130.4(2)
C6 C1 C2 120.2(2)
N2 C8 C9 120.6(2)
N2 C8 C7 110.7(2)
C9 C8 C7 128.7(2)
C5 C6 N4 131.9(2)
C5 C6 C1 122.6(3)
N4 C6 C1 105.5(2)
C10 C9 C8 119.6(3)
C10 C9 H9A 120.2
C8 C9 H9A 120.2
C17 C18 C19 119.9(3)
C17 C18 H18A 120.0
C19 C18 H18A 120.0
C4 C5 C6 116.4(3)
C4 C5 H5A 121.8
C6 C5 H5A 121.8
C9 C10 C11 119.4(3)
C9 C10 H10A 120.3
C11 C10 H10A 120.3
C18 C17 C16 119.9(3)
C18 C17 H17A 120.0
C16 C17 H17A 120.0
N2 C12 C11 121.4(2)
N2 C12 C13 114.2(2)
C11 C12 C13 124.4(2)
C10 C11 C12 118.7(3)
C10 C11 H11A 120.6
C12 C11 H11A 120.6
C20 C19 C18 120.0(3)
C20 C19 H19A 120.0
C18 C19 H19A 120.0
N4 C21 H21A 109.5
N4 C21 H21B 109.5
H21A C21 H21B 109.5
N4 C21 H21C 109.5
H21A C21 H21C 109.5
H21B C21 H21C 109.5
C19 C20 C15 121.6(3)
C19 C20 Cl4 119.4(2)
C15 C20 Cl4 119.0(2)
C3 C2 C1 117.3(3)
C3 C2 H2A 121.3
C1 C2 H2A 121.3
C5 C4 C3 122.2(3)
C5 C4 H4A 118.9
C3 C4 H4A 118.9
C2 C3 C4 121.3(3)
C2 C3 H3A 119.4
C4 C3 H3A 119.4
C13 C14 H14A 109.5
C13 C14 H14B 109.5
H14A C14 H14B 109.5
C13 C14 H14C 109.5
H14A C14 H14C 109.5
H14B C14 H14C 109.5

loop_
_geom_bond_atom_site_label_1
_geom_bond_atom_site_label_2
_geom_bond_distance
Fe1 N2 2.138(2)
Fe1 N1 2.157(2)
Fe1 N3 2.286(2)
Fe1 Cl1 2.2887(8)
Fe1 Cl2 2.3197(8)
Cl4 C20 1.737(3)
N4 C7 1.359(3)
N4 C6 1.393(3)
N4 C21 1.463(3)
N2 C12 1.328(3)
N2 C8 1.354(3)
Cl3 C16 1.731(3)
C16 C15 1.382(4)
C16 C17 1.385(4)
C15 C20 1.407(4)
C15 N3 1.429(3)
N3 C13 1.281(3)
C7 N1 1.324(3)
C7 C8 1.470(3)
N1 C1 1.383(3)
C13 C12 1.489(3)
C13 C14 1.500(4)
C1 C6 1.400(3)
C1 C2 1.402(4)
C8 C9 1.375(4)
C6 C5 1.385(3)
C9 C10 1.373(4)
C9 H9A 0.9300
C18 C17 1.370(4)
C18 C19 1.376(5)
C18 H18A 0.9300
C5 C4 1.379(4)
C5 H5A 0.9300
C10 C11 1.383(4)
C10 H10A 0.9300
C17 H17A 0.9300
C12 C11 1.386(4)
C11 H11A 0.9300
C19 C20 1.372(4)
C19 H19A 0.9300
C21 H21A 0.9600
C21 H21B 0.9600
C21 H21C 0.9600
C2 C3 1.383(4)
C2 H2A 0.9300
C4 C3 1.397(4)
C4 H4A 0.9300
C3 H3A 0.9300
C14 H14A 0.9600
C14 H14B 0.9600
C14 H14C 0.9600

loop_
_geom_torsion_atom_site_label_1
_geom_torsion_atom_site_label_2
_geom_torsion_atom_site_label_3
_geom_torsion_atom_site_label_4
_geom_torsion
N1 Fe1 N2 C12 -176.40(19)
N3 Fe1 N2 C12 -12.36(17)
Cl1 Fe1 N2 C12 -83.4(2)
Cl2 Fe1 N2 C12 88.58(17)
N1 Fe1 N2 C8 15.31(17)
N3 Fe1 N2 C8 179.35(19)
Cl1 Fe1 N2 C8 108.30(17)
Cl2 Fe1 N2 C8 -79.71(17)
C17 C16 C15 C20 -0.7(4)
Cl3 C16 C15 C20 178.7(2)
C17 C16 C15 N3 175.7(3)
Cl3 C16 C15 N3 -4.9(4)
C16 C15 N3 C13 101.7(3)
C20 C15 N3 C13 -82.1(3)
C16 C15 N3 Fe1 -77.5(3)
C20 C15 N3 Fe1 98.8(3)
N2 Fe1 N3 C13 9.14(18)
N1 Fe1 N3 C13 34.9(2)
Cl1 Fe1 N3 C13 158.59(18)
Cl2 Fe1 N3 C13 -85.01(18)
N2 Fe1 N3 C15 -171.7(2)
N1 Fe1 N3 C15 -145.94(18)
Cl1 Fe1 N3 C15 -22.21(19)
Cl2 Fe1 N3 C15 94.19(19)
C6 N4 C7 N1 -0.5(3)
C21 N4 C7 N1 -173.9(3)
C6 N4 C7 C8 178.1(2)
C21 N4 C7 C8 4.7(4)
N4 C7 N1 C1 0.9(3)
C8 C7 N1 C1 -177.8(2)
N4 C7 N1 Fe1 -176.05(16)
C8 C7 N1 Fe1 5.2(3)
N2 Fe1 N1 C7 -10.38(17)
N3 Fe1 N1 C7 -35.7(2)
Cl1 Fe1 N1 C7 -156.85(16)
Cl2 Fe1 N1 C7 85.87(17)
N2 Fe1 N1 C1 174.1(3)
N3 Fe1 N1 C1 148.7(2)
Cl1 Fe1 N1 C1 27.6(3)
Cl2 Fe1 N1 C1 -89.7(2)
C15 N3 C13 C12 175.4(2)
Fe1 N3 C13 C12 -5.3(3)
C15 N3 C13 C14 -4.2(4)
Fe1 N3 C13 C14 175.1(2)
C7 N1 C1 C6 -1.0(3)
Fe1 N1 C1 C6 174.82(18)
C7 N1 C1 C2 177.5(3)
Fe1 N1 C1 C2 -6.7(4)
C12 N2 C8 C9 -2.2(4)
Fe1 N2 C8 C9 166.1(2)
C12 N2 C8 C7 174.9(2)
Fe1 N2 C8 C7 -16.8(3)
N1 C7 C8 N2 7.3(3)
N4 C7 C8 N2 -171.2(2)
N1 C7 C8 C9 -175.9(3)
N4 C7 C8 C9 5.6(4)
C7 N4 C6 C5 -179.1(3)
C21 N4 C6 C5 -5.3(4)
C7 N4 C6 C1 -0.2(3)
C21 N4 C6 C1 173.7(2)
N1 C1 C6 C5 179.8(2)
C2 C1 C6 C5 1.2(4)
N1 C1 C6 N4 0.7(3)
C2 C1 C6 N4 -177.9(2)
N2 C8 C9 C10 2.4(4)
C7 C8 C9 C10 -174.1(3)
N4 C6 C5 C4 178.3(3)
C1 C6 C5 C4 -0.5(4)
C8 C9 C10 C11 0.1(4)
C19 C18 C17 C16 -1.2(5)
C15 C16 C17 C18 1.8(4)
Cl3 C16 C17 C18 -177.6(2)
C8 N2 C12 C11 -0.4(3)
Fe1 N2 C12 C11 -168.52(19)
C8 N2 C12 C13 -178.0(2)
Fe1 N2 C12 C13 13.9(3)
N3 C13 C12 N2 -4.9(3)
C14 C13 C12 N2 174.7(2)
N3 C13 C12 C11 177.6(2)
C14 C13 C12 C11 -2.8(4)
C9 C10 C11 C12 -2.7(4)
N2 C12 C11 C10 2.9(4)
C13 C12 C11 C10 -179.8(2)
C17 C18 C19 C20 -0.5(5)
C18 C19 C20 C15 1.7(5)
C18 C19 C20 Cl4 -179.4(2)
C16 C15 C20 C19 -1.1(4)
N3 C15 C20 C19 -177.5(3)
C16 C15 C20 Cl4 -180.0(2)
N3 C15 C20 Cl4 3.6(4)
N1 C1 C2 C3 -179.6(2)
C6 C1 C2 C3 -1.3(4)
C6 C5 C4 C3 0.1(4)
C1 C2 C3 C4 0.9(4)
C5 C4 C3 C2 -0.3(4)
